data_7215764
loop_
_publ_author_name
'Ma\/lecka, Magdalena'
'Budzisz, Elzbieta'

_publ_section_title
;
 A structural framework of biologically active coumarin derivatives:
 crystal structure and Hirshfeld surface analysis
;
_journal_issue 29
_journal_name_full CrystEngComm
_journal_page_first 6654
_journal_paper_doi 10.1039/c4ce00499j
_journal_volume 16
_journal_year 2014
_chemical_formula_moiety 'C26 H23 N O6'
_chemical_formula_sum 'C26 H23 N O6'
_chemical_formula_weight 445.47
_chemical_name_systematic
; 
4-hydroxy-3-[phenyl-(3,4,5-tromethoxy-bezylimino)-methyl]
chromen-2-one
;
_space_group_IT_number 14
_symmetry_cell_setting monoclinic
_symmetry_space_group_name_Hall '-P 2ybc'
_symmetry_space_group_name_H-M 'P 1 21/c 1'
_atom_sites_solution_hydrogens geom
_atom_sites_solution_primary direct
_atom_sites_solution_secondary difmap
_audit_creation_method SHELXL-97
_cell_angle_alpha 90.00
_cell_angle_beta 126.999(2)
_cell_angle_gamma 90.00
_cell_formula_units_Z 4
_cell_length_a 11.4149(3)
_cell_length_b 15.5812(3)
_cell_length_c 15.0592(4)
_cell_measurement_reflns_used 4874
_cell_measurement_temperature 100(2)
_cell_measurement_theta_max 25.00
_cell_measurement_theta_min 2.58
_cell_volume 2139.09(11)
_computing_cell_refinement
;
CrysAlis RED, Oxford Diffraction Ltd.,
Version 1.171.32.29 (release 10-06-2008 CrysAlis171 .NET)
(compiled Jun 10 2008,16:49:55)
;
_computing_data_collection
;
CrysAlis CCD, Oxford Diffraction Ltd.,
Version 1.171.32.29 (release 10-06-2008 CrysAlis171 .NET)
(compiled Jun 10 2008,16:49:55)
;
_computing_data_reduction
;
CrysAlis RED, Oxford Diffraction Ltd.,
Version 1.171.32.29 (release 10-06-2008 CrysAlis171 .NET)
(compiled Jun 10 2008,16:49:55)
;
_computing_molecular_graphics 'PLATON (Spek, 2006)'
_computing_publication_material 'PLATON (Spek, 2006)'
_computing_structure_refinement 'SHELXL-97 (Sheldrick, 1997)'
_computing_structure_solution 'SHELXS-97 (Sheldrick, 1990)'
_diffrn_ambient_temperature 100(2)
_diffrn_detector_area_resol_mean 16.0328
_diffrn_measured_fraction_theta_full 0.997
_diffrn_measured_fraction_theta_max 0.997
_diffrn_measurement_device_type 'Xcalibur, Sapphire3'
_diffrn_measurement_method omega-scan
_diffrn_radiation_monochromator graphite
_diffrn_radiation_source 'Enhance (Mo) X-ray Source'
_diffrn_radiation_type MoK\a
_diffrn_radiation_wavelength 0.71073
_diffrn_reflns_av_R_equivalents 0.0351
_diffrn_reflns_av_sigmaI/netI 0.0483
_diffrn_reflns_limit_h_max 11
_diffrn_reflns_limit_h_min -13
_diffrn_reflns_limit_k_max 18
_diffrn_reflns_limit_k_min -18
_diffrn_reflns_limit_l_max 17
_diffrn_reflns_limit_l_min -17
_diffrn_reflns_number 14059
_diffrn_reflns_theta_full 25.00
_diffrn_reflns_theta_max 25.00
_diffrn_reflns_theta_min 2.59
_exptl_absorpt_coefficient_mu 0.099
_exptl_absorpt_correction_type none
_exptl_crystal_colour colourless
_exptl_crystal_density_diffrn 1.383
_exptl_crystal_density_method 'not measured'
_exptl_crystal_description block
_exptl_crystal_F_000 936
_exptl_crystal_size_max 0.24
_exptl_crystal_size_mid 0.1
_exptl_crystal_size_min 0.1
_refine_diff_density_max 0.170
_refine_diff_density_min -0.182
_refine_diff_density_rms 0.033
_refine_ls_extinction_method none
_refine_ls_goodness_of_fit_ref 0.861
_refine_ls_hydrogen_treatment mixed
_refine_ls_matrix_type full
_refine_ls_number_parameters 325
_refine_ls_number_reflns 3760
_refine_ls_number_restraints 0
_refine_ls_restrained_S_all 0.861
_refine_ls_R_factor_all 0.0555
_refine_ls_R_factor_gt 0.0331
_refine_ls_shift/su_max 0.000
_refine_ls_shift/su_mean 0.000
_refine_ls_structure_factor_coef Fsqd
_refine_ls_weighting_details 'calc w=1/[\s^2^(Fo^2^)+(0.0407P)^2^+0.0000P] where P=(Fo^2^+2Fc^2^)/3'
_refine_ls_weighting_scheme calc
_refine_ls_wR_factor_gt 0.0689
_refine_ls_wR_factor_ref 0.0721
_reflns_number_gt 2595
_reflns_number_total 3760
_reflns_threshold_expression >2sigma(I)
_cod_data_source_file c4ce00499j2.cif
_cod_data_source_block shelxl
_cod_depositor_comments 'Adding full bibliography for 7215763--7215765.cif.'
_cod_database_code 7215764

loop_
_symmetry_equiv_pos_as_xyz
'x, y, z'
'-x, y+1/2, -z+1/2'
'-x, -y, -z'
'x, -y-1/2, z-1/2'

loop_
_atom_site_label
_atom_site_type_symbol
_atom_site_fract_x
_atom_site_fract_y
_atom_site_fract_z
_atom_site_U_iso_or_equiv
_atom_site_adp_type
_atom_site_occupancy
_atom_site_symmetry_multiplicity
_atom_site_calc_flag
_atom_site_refinement_flags
_atom_site_disorder_assembly
_atom_site_disorder_group
O1 O 0.07201(10) 0.42910(7) -0.37452(8) 0.0268(3) Uani 1 1 d . . .
O2 O -0.10464(11) 0.35363(7) -0.39636(8) 0.0354(3) Uani 1 1 d . . .
O4 O 0.36529(10) 0.36376(6) -0.04658(8) 0.0259(3) Uani 1 1 d . . .
O35 O 0.00488(11) 0.45457(7) 0.14694(9) 0.0439(3) Uani 1 1 d . . .
O37 O 0.46251(10) 0.32542(7) 0.39422(9) 0.0360(3) Uani 1 1 d . . .
N1 N 0.16881(14) 0.26906(8) -0.06426(10) 0.0248(3) Uani 1 1 d . . .
C2 C 0.02101(16) 0.37590(10) -0.32965(12) 0.0233(4) Uani 1 1 d . . .
C3 C 0.12229(14) 0.35391(9) -0.21297(11) 0.0182(3) Uani 1 1 d . . .
C4 C 0.27173(15) 0.38264(9) -0.14724(12) 0.0200(3) Uani 1 1 d . . .
C5 C 0.45961(15) 0.46704(9) -0.14572(12) 0.0241(4) Uani 1 1 d . . .
H5 H 0.5300 0.4551 -0.0688 0.029 Uiso 1 1 calc R . .
C6 C 0.49975(16) 0.51399(10) -0.20082(13) 0.0277(4) Uani 1 1 d . . .
H6 H 0.5977 0.5339 -0.1623 0.033 Uiso 1 1 calc R . .
C7 C 0.39649(16) 0.53213(10) -0.31290(13) 0.0299(4) Uani 1 1 d . . .
H7 H 0.4250 0.5637 -0.3510 0.036 Uiso 1 1 calc R . .
C8 C 0.25300(16) 0.50505(10) -0.37003(12) 0.0280(4) Uani 1 1 d . . .
H8 H 0.1819 0.5190 -0.4463 0.034 Uiso 1 1 calc R . .
C9 C 0.21538(14) 0.45696(9) -0.31325(12) 0.0217(3) Uani 1 1 d . . .
C10 C 0.31605(14) 0.43678(9) -0.20209(11) 0.0180(3) Uani 1 1 d . . .
C31 C 0.07253(15) 0.29974(9) -0.16536(12) 0.0200(3) Uani 1 1 d . . .
C311 C -0.08529(15) 0.27821(9) -0.22312(11) 0.0197(3) Uani 1 1 d . . .
C312 C -0.13663(16) 0.19555(10) -0.26050(12) 0.0258(4) Uani 1 1 d . . .
H312 H -0.0720 0.1521 -0.2517 0.031 Uiso 1 1 calc R . .
C313 C -0.28200(16) 0.17676(11) -0.31049(12) 0.0295(4) Uani 1 1 d . . .
H313 H -0.3178 0.1204 -0.3374 0.035 Uiso 1 1 calc R . .
C314 C -0.37548(16) 0.23880(11) -0.32167(12) 0.0308(4) Uani 1 1 d . . .
H314 H -0.4752 0.2252 -0.3555 0.037 Uiso 1 1 calc R . .
C315 C -0.32444(16) 0.32086(11) -0.28381(13) 0.0330(4) Uani 1 1 d . . .
H315 H -0.3888 0.3637 -0.2909 0.040 Uiso 1 1 calc R . .
C316 C -0.17955(15) 0.34097(10) -0.23547(12) 0.0272(4) Uani 1 1 d . . .
H316 H -0.1450 0.3978 -0.2108 0.033 Uiso 1 1 calc R . .
C32 C 0.14140(16) 0.22083(10) 0.00513(12) 0.0264(4) Uani 1 1 d . . .
H32A H 0.2047 0.1692 0.0355 0.032 Uiso 1 1 calc R . .
H32B H 0.0379 0.2017 -0.0406 0.032 Uiso 1 1 calc R . .
C33 C 0.17307(15) 0.27640(9) 0.09936(12) 0.0222(3) Uani 1 1 d . A .
C34 C 0.06874(15) 0.33635(10) 0.07778(12) 0.0251(4) Uani 1 1 d . . .
H34 H -0.0233 0.3389 0.0063 0.030 Uiso 1 1 calc R . .
C35 C 0.09898(16) 0.39217(10) 0.16015(13) 0.0307(4) Uani 1 1 d . A .
C36 C 0.23359(18) 0.38805(11) 0.26518(14) 0.0439(5) Uani 1 1 d . . .
C37 C 0.33611(15) 0.32585(10) 0.28793(13) 0.0271(4) Uani 1 1 d . A .
C38 C 0.30628(15) 0.27082(10) 0.20432(12) 0.0227(4) Uani 1 1 d . . .
H38 H 0.3769 0.2294 0.2188 0.027 Uiso 1 1 calc R A .
C371 C 0.57625(15) 0.26694(10) 0.41979(13) 0.0321(4) Uani 1 1 d . . .
H37A H 0.6004 0.2763 0.3681 0.048 Uiso 1 1 calc R . .
H37B H 0.5423 0.2078 0.4126 0.048 Uiso 1 1 calc R . .
H37C H 0.6637 0.2768 0.4961 0.048 Uiso 1 1 calc R . .
C351 C -0.13587(16) 0.45854(11) 0.04143(14) 0.0395(5) Uani 1 1 d . . .
H35A H -0.1871 0.4038 0.0266 0.059 Uiso 1 1 calc R . .
H35B H -0.1238 0.4695 -0.0167 0.059 Uiso 1 1 calc R . .
H35C H -0.1934 0.5050 0.0420 0.059 Uiso 1 1 calc R . .
O36A O 0.2845(2) 0.46046(14) 0.32853(18) 0.0258(9) Uani 0.533(5) 1 d P A 1
C36A C 0.2629(6) 0.4478(3) 0.4107(4) 0.0395(13) Uani 0.533(5) 1 d P A 1
H36A H 0.3241 0.4000 0.4590 0.059 Uiso 0.533(5) 1 calc PR A 1
H36B H 0.1595 0.4345 0.3748 0.059 Uiso 0.533(5) 1 calc PR A 1
H36C H 0.2901 0.5001 0.4553 0.059 Uiso 0.533(5) 1 calc PR A 1
O36B O 0.2352(4) 0.4279(2) 0.3590(3) 0.0275(10) Uani 0.467(5) 1 d P A 2
C36B C 0.3597(4) 0.4842(2) 0.4256(3) 0.0283(12) Uani 0.467(5) 1 d P A 2
H36D H 0.3976 0.4995 0.3841 0.043 Uiso 0.467(5) 1 calc PR A 2
H36E H 0.4365 0.4549 0.4946 0.043 Uiso 0.467(5) 1 calc PR A 2
H36F H 0.3297 0.5363 0.4434 0.043 Uiso 0.467(5) 1 calc PR A 2
H1 H 0.2632(18) 0.2918(10) -0.0299(14) 0.043(5) Uiso 1 1 d . . .

loop_
_atom_site_aniso_label
_atom_site_aniso_U_11
_atom_site_aniso_U_22
_atom_site_aniso_U_33
_atom_site_aniso_U_23
_atom_site_aniso_U_13
_atom_site_aniso_U_12
O1 0.0208(5) 0.0358(6) 0.0190(5) 0.0031(5) 0.0095(5) -0.0050(5)
O2 0.0205(6) 0.0534(8) 0.0208(6) 0.0059(6) 0.0064(5) -0.0094(5)
O4 0.0193(5) 0.0334(6) 0.0186(6) 0.0025(5) 0.0080(5) 0.0018(5)
O35 0.0276(6) 0.0325(7) 0.0370(7) -0.0105(6) 0.0012(5) 0.0100(5)
O37 0.0212(6) 0.0315(6) 0.0284(6) -0.0043(5) 0.0007(5) 0.0047(5)
N1 0.0199(7) 0.0338(8) 0.0204(7) 0.0067(6) 0.0119(6) 0.0031(6)
C2 0.0225(8) 0.0277(9) 0.0215(8) 0.0007(7) 0.0142(7) -0.0018(7)
C3 0.0183(7) 0.0209(8) 0.0180(8) 0.0004(7) 0.0123(7) 0.0021(6)
C4 0.0205(8) 0.0196(8) 0.0186(8) -0.0032(7) 0.0111(7) 0.0046(6)
C5 0.0207(8) 0.0223(9) 0.0235(8) -0.0005(7) 0.0102(7) 0.0020(7)
C6 0.0224(8) 0.0261(9) 0.0326(9) -0.0013(8) 0.0154(8) -0.0037(7)
C7 0.0315(9) 0.0307(9) 0.0302(9) 0.0016(8) 0.0201(8) -0.0063(7)
C8 0.0271(9) 0.0324(9) 0.0214(8) 0.0021(7) 0.0130(7) -0.0034(7)
C9 0.0182(8) 0.0227(9) 0.0227(8) -0.0034(7) 0.0115(7) -0.0021(6)
C10 0.0185(7) 0.0157(8) 0.0200(8) -0.0018(6) 0.0117(7) 0.0013(6)
C31 0.0212(8) 0.0213(8) 0.0188(8) -0.0004(7) 0.0128(7) 0.0045(6)
C311 0.0223(8) 0.0235(9) 0.0145(7) 0.0026(6) 0.0117(7) 0.0001(7)
C312 0.0283(8) 0.0256(9) 0.0208(8) 0.0000(7) 0.0132(7) 0.0019(7)
C313 0.0328(9) 0.0275(9) 0.0255(9) -0.0031(7) 0.0162(8) -0.0092(7)
C314 0.0230(8) 0.0449(11) 0.0243(9) -0.0029(8) 0.0141(7) -0.0086(8)
C315 0.0244(9) 0.0376(10) 0.0358(10) -0.0028(8) 0.0176(8) 0.0028(8)
C316 0.0220(8) 0.0240(9) 0.0308(9) -0.0014(7) 0.0134(7) -0.0012(7)
C32 0.0267(8) 0.0302(9) 0.0221(8) 0.0084(7) 0.0147(7) 0.0044(7)
C33 0.0226(8) 0.0240(9) 0.0207(8) 0.0045(7) 0.0134(7) -0.0021(7)
C34 0.0183(8) 0.0260(9) 0.0215(8) 0.0034(7) 0.0069(7) -0.0008(7)
C35 0.0214(8) 0.0199(9) 0.0333(10) -0.0015(7) 0.0072(8) 0.0031(7)
C36 0.0304(10) 0.0275(10) 0.0373(10) -0.0152(8) 0.0012(8) 0.0034(8)
C37 0.0199(8) 0.0221(9) 0.0242(9) 0.0007(7) 0.0053(7) -0.0049(7)
C38 0.0203(8) 0.0226(8) 0.0255(9) 0.0079(7) 0.0140(7) 0.0011(7)
C371 0.0202(8) 0.0290(9) 0.0283(9) 0.0031(8) 0.0046(7) 0.0024(7)
C351 0.0222(9) 0.0397(11) 0.0341(10) -0.0029(8) 0.0051(8) 0.0105(8)
O36A 0.0307(14) 0.0249(13) 0.0227(15) -0.0031(10) 0.0164(11) -0.0037(10)
C36A 0.044(3) 0.048(3) 0.031(3) -0.012(2) 0.025(3) -0.013(2)
O36B 0.0231(17) 0.036(2) 0.023(2) -0.0074(16) 0.0134(17) -0.0061(14)
C36B 0.026(2) 0.028(2) 0.022(2) -0.0090(17) 0.0100(18) -0.0091(17)

loop_
_atom_type_symbol
_atom_type_description
_atom_type_scat_dispersion_real
_atom_type_scat_dispersion_imag
_atom_type_scat_source
C C 0.0030 0.0020 'International Tables Vol C Tables 4.2.6.8 and 6.1.1.4'
H H 0.0000 0.0000 'International Tables Vol C Tables 4.2.6.8 and 6.1.1.4'
N N 0.0060 0.0030 'International Tables Vol C Tables 4.2.6.8 and 6.1.1.4'
O O 0.0110 0.0060 'International Tables Vol C Tables 4.2.6.8 and 6.1.1.4'

loop_
_geom_angle_atom_site_label_1
_geom_angle_atom_site_label_2
_geom_angle_atom_site_label_3
_geom_angle
C9 O1 C2 122.33(11)
C35 O35 C351 116.79(12)
C37 O37 C371 117.68(12)
C31 N1 C32 128.44(13)
C31 N1 H1 112.4(10)
C32 N1 H1 117.9(10)
O2 C2 O1 113.61(12)
O2 C2 C3 128.61(14)
O1 C2 C3 117.78(12)
C31 C3 C4 120.34(12)
C31 C3 C2 118.74(12)
C4 C3 C2 120.86(13)
O4 C4 C3 123.66(14)
O4 C4 C10 118.91(13)
C3 C4 C10 117.43(12)
C6 C5 C10 120.50(14)
C6 C5 H5 119.8
C10 C5 H5 119.8
C5 C6 C7 119.67(14)
C5 C6 H6 120.2
C7 C6 H6 120.2
C8 C7 C6 121.13(15)
C8 C7 H7 119.4
C6 C7 H7 119.4
C7 C8 C9 118.23(14)
C7 C8 H8 120.9
C9 C8 H8 120.9
O1 C9 C10 121.76(13)
O1 C9 C8 116.18(13)
C10 C9 C8 122.04(13)
C9 C10 C5 118.40(14)
C9 C10 C4 119.74(12)
C5 C10 C4 121.83(13)
N1 C31 C3 119.13(13)
N1 C31 C311 117.77(13)
C3 C31 C311 123.06(12)
C316 C311 C312 119.90(13)
C316 C311 C31 119.24(13)
C312 C311 C31 120.82(13)
C313 C312 C311 119.64(14)
C313 C312 H312 120.2
C311 C312 H312 120.2
C314 C313 C312 120.55(15)
C314 C313 H313 119.7
C312 C313 H313 119.7
C313 C314 C315 119.91(14)
C313 C314 H314 120.0
C315 C314 H314 120.0
C314 C315 C316 120.11(15)
C314 C315 H315 119.9
C316 C315 H315 119.9
C311 C316 C315 119.87(14)
C311 C316 H316 120.1
C315 C316 H316 120.1
N1 C32 C33 110.07(12)
N1 C32 H32A 109.6
C33 C32 H32A 109.6
N1 C32 H32B 109.6
C33 C32 H32B 109.6
H32A C32 H32B 108.2
C38 C33 C34 120.40(14)
C38 C33 C32 120.89(13)
C34 C33 C32 118.64(13)
C35 C34 C33 119.91(13)
C35 C34 H34 120.0
C33 C34 H34 120.0
O35 C35 C34 124.53(13)
O35 C35 C36 115.44(14)
C34 C35 C36 120.03(14)
O36A C36 C35 118.13(16)
O36A C36 C37 117.55(15)
C35 C36 C37 120.01(15)
O36A C36 O36B 41.89(15)
C35 C36 O36B 114.87(18)
C37 C36 O36B 120.83(18)
O37 C37 C38 124.79(13)
O37 C37 C36 115.47(14)
C38 C37 C36 119.73(14)
C37 C38 C33 119.86(14)
C37 C38 H38 120.1
C33 C38 H38 120.1
O37 C371 H37A 109.5
O37 C371 H37B 109.5
H37A C371 H37B 109.5
O37 C371 H37C 109.5
H37A C371 H37C 109.5
H37B C371 H37C 109.5
O35 C351 H35A 109.5
O35 C351 H35B 109.5
H35A C351 H35B 109.5
O35 C351 H35C 109.5
H35A C351 H35C 109.5
H35B C351 H35C 109.5
C36 O36A C36A 105.8(3)
C36B O36B C36 110.3(3)
O36B C36B H36D 109.5
O36B C36B H36E 109.5
H36D C36B H36E 109.5
O36B C36B H36F 109.5
H36D C36B H36F 109.5
H36E C36B H36F 109.5

loop_
_geom_bond_atom_site_label_1
_geom_bond_atom_site_label_2
_geom_bond_distance
O1 C9 1.3786(16)
O1 C2 1.3986(17)
O2 C2 1.2052(16)
O4 C4 1.2556(16)
O35 C35 1.3717(18)
O35 C351 1.4273(17)
O37 C37 1.3653(17)
O37 C371 1.4361(17)
N1 C31 1.3193(18)
N1 C32 1.4654(18)
N1 H1 0.940(17)
C2 C3 1.4479(19)
C3 C31 1.428(2)
C3 C4 1.4346(18)
C4 C10 1.467(2)
C5 C6 1.375(2)
C5 C10 1.3979(19)
C5 H5 0.9500
C6 C7 1.387(2)
C6 H6 0.9500
C7 C8 1.380(2)
C7 H7 0.9500
C8 C9 1.385(2)
C8 H8 0.9500
C9 C10 1.3806(19)
C31 C311 1.4929(19)
C311 C316 1.381(2)
C311 C312 1.386(2)
C312 C313 1.379(2)
C312 H312 0.9500
C313 C314 1.373(2)
C313 H313 0.9500
C314 C315 1.378(2)
C314 H314 0.9500
C315 C316 1.384(2)
C315 H315 0.9500
C316 H316 0.9500
C32 C33 1.509(2)
C32 H32A 0.9900
C32 H32B 0.9900
C33 C38 1.3876(19)
C33 C34 1.389(2)
C34 C35 1.378(2)
C34 H34 0.9500
C35 C36 1.393(2)
C36 O36A 1.361(3)
C36 C37 1.394(2)
C36 O36B 1.534(4)
C37 C38 1.386(2)
C38 H38 0.9500
C371 H37A 0.9800
C371 H37B 0.9800
C371 H37C 0.9800
C351 H35A 0.9800
C351 H35B 0.9800
C351 H35C 0.9800
O36A C36A 1.414(6)
C36A H36A 0.9800
C36A H36B 0.9800
C36A H36C 0.9800
O36B C36B 1.442(6)
C36B H36D 0.9800
C36B H36E 0.9800
C36B H36F 0.9800
